data_7115757
loop_
_publ_author_name
'Hui Li'
'Xiaoxun Li'
'Hao-Yuan Wang'
'Gabrielle N. Winston-McPherson'
'Hao-miao Julie Geng'
'Ilia A. Guzei'
'Weiping Tang'

_publ_section_title
;
 Copper-catalyzed tandem annulation/arylation for the synthesis of
 diindolylmethanes from propargylic alcohols
;
_journal_name_full Chem.Commun.
_journal_page_first 12293
_journal_paper_doi 10.1039/C4cc05901H
_journal_volume 50
_journal_year 2014
_chemical_formula_moiety 'C25 H22 N2 O2 S'
_chemical_formula_sum 'C25 H22 N2 O2 S'
_chemical_formula_weight 414.50
_chemical_name_systematic
;
 ?
;
_space_group_crystal_system monoclinic
_space_group_IT_number 14
_space_group_name_Hall '-P 2yn'
_space_group_name_H-M_alt 'P 1 21/n 1'
_symmetry_space_group_name_Hall '-P 2yn'
_symmetry_space_group_name_H-M 'P 1 21/n 1'
_atom_sites_solution_hydrogens mixed
_atom_sites_solution_primary direct
_audit_creation_date 2014-05-22
_audit_creation_method
;
Olex2 1.2-beta
(compiled 2014.03.20 svn.r2914 for OlexSys, GUI svn.r4816)
;
_cell_angle_alpha 90
_cell_angle_beta 109.780(16)
_cell_angle_gamma 90
_cell_formula_units_Z 4
_cell_length_a 13.247(3)
_cell_length_b 11.312(3)
_cell_length_c 14.218(4)
_cell_measurement_reflns_used 9673
_cell_measurement_temperature 100
_cell_measurement_theta_max 28.316
_cell_measurement_theta_min 2.357
_cell_volume 2004.9(9)
_computing_cell_refinement 'SAINT+ Ver. 8.34A (Bruker-AXS, 2014)'
_computing_data_collection 'APEX2 Ver. 2014.1-1 (Bruker-AXS, 2014)'
_computing_data_reduction 'SAINT+ Ver. 8.34A (Bruker-AXS, 2014)'
_computing_molecular_graphics 'Olex2 (Dolomanov et al., 2009)'
_computing_publication_material 'Olex2 (Dolomanov et al., 2009)'
_computing_structure_refinement 'XL (Sheldrick, 2008)'
_computing_structure_solution 'ShelXS (Sheldrick, 2008)'
_diffrn_ambient_temperature 100.01
_diffrn_detector_area_resol_mean 7.9
_diffrn_detector_type 'CCD area detector'
_diffrn_measured_fraction_theta_full 0.998
_diffrn_measured_fraction_theta_max 0.996
_diffrn_measurement_device 'three-circle diffractometer'
_diffrn_measurement_device_type 'Bruker SMART APEX2 area detector'
_diffrn_measurement_method '0.5\ \w and 0.5\ \f scans'
_diffrn_radiation_collimation 'focusing mirrors'
_diffrn_radiation_monochromator 'mirror optics'
_diffrn_radiation_probe x-ray
_diffrn_radiation_type MoK\a
_diffrn_radiation_wavelength 0.71073
_diffrn_reflns_av_R_equivalents 0.0212
_diffrn_reflns_av_unetI/netI 0.0096
_diffrn_reflns_Laue_measured_fraction_full 0.998
_diffrn_reflns_Laue_measured_fraction_max 0.996
_diffrn_reflns_limit_h_max 17
_diffrn_reflns_limit_h_min -17
_diffrn_reflns_limit_k_max 15
_diffrn_reflns_limit_k_min -15
_diffrn_reflns_limit_l_max 18
_diffrn_reflns_limit_l_min -18
_diffrn_reflns_number 48251
_diffrn_reflns_point_group_measured_fraction_full 0.998
_diffrn_reflns_point_group_measured_fraction_max 0.996
_diffrn_reflns_theta_full 25.000
_diffrn_reflns_theta_max 28.333
_diffrn_reflns_theta_min 1.817
_diffrn_source 'microfocus sealed X-ray tube'
_diffrn_source_type 'Incoatec I\ms'
_exptl_absorpt_coefficient_mu 0.187
_exptl_absorpt_correction_T_max 0.7457
_exptl_absorpt_correction_T_min 0.7041
_exptl_absorpt_correction_type multi-scan
_exptl_absorpt_process_details
;
SADABS-2012/1 (Bruker,2012) was used for absorption correction.
wR2(int) was 0.0908 before and 0.0351 after correction.
The Ratio of minimum to maximum transmission is 0.9442.
The \l/2 correction factor is Not present.
;
_exptl_crystal_colour colourless
_exptl_crystal_colour_primary colourless
_exptl_crystal_density_diffrn 1.373
_exptl_crystal_density_method 'not measured'
_exptl_crystal_description block
_exptl_crystal_F_000 872
_exptl_crystal_size_max 0.56
_exptl_crystal_size_mid 0.48
_exptl_crystal_size_min 0.41
_refine_diff_density_max 0.421
_refine_diff_density_min -0.370
_refine_diff_density_rms 0.053
_refine_ls_extinction_method none
_refine_ls_goodness_of_fit_ref 1.046
_refine_ls_hydrogen_treatment mixed
_refine_ls_matrix_type full
_refine_ls_number_parameters 277
_refine_ls_number_reflns 4971
_refine_ls_number_restraints 0
_refine_ls_restrained_S_all 1.046
_refine_ls_R_factor_all 0.0384
_refine_ls_R_factor_gt 0.0370
_refine_ls_shift/su_max 0.001
_refine_ls_shift/su_mean 0.000
_refine_ls_structure_factor_coef Fsqd
_refine_ls_weighting_details 'w=1/[\s^2^(Fo^2^)+(0.0544P)^2^+1.1400P] where P=(Fo^2^+2Fc^2^)/3'
_refine_ls_weighting_scheme calc
_refine_ls_wR_factor_gt 0.1000
_refine_ls_wR_factor_ref 0.1014
_reflns_Friedel_coverage 0.000
_reflns_number_gt 4730
_reflns_number_total 4971
_reflns_threshold_expression 'I > 2\s(I)'
_cod_data_source_file c4cc05901h2.cif
_cod_data_source_block tang20
_cod_original_cell_volume 2005.0(9)
_cod_database_code 7115757
_shelxl_version_number 2014-2
_shelx_space_group_comment
;
The symmetry employed for this shelxl refinement is uniquely defined
by the following loop, which should always be used as a source of
symmetry information in preference to the above space-group names.
They are only intended as comments.
;
_shelx_estimated_absorpt_t_max 0.927
_shelx_estimated_absorpt_t_min 0.903
_olex2_refinement_description
;
1. Fixed Uiso
 At 1.2 times of:
  All C(H) groups, All C(H,H) groups
 At 1.5 times of:
  All C(H,H,H) groups
2.a Secondary CH2 refined with riding coordinates:
 C17(H17A,H17B)
2.b Aromatic/amide H refined with riding coordinates:
 C2(H2A), C3(H3), C5(H5), C6(H6), C9(H9), C10(H10), C11(H11), C12(H12),
 C20(H20), C21(H21), C22(H22), C23(H23), C25(H25)
2.c Idealised Me refined as rotating group:
 C7(H7A,H7B,H7C), C15(H15A,H15B,H15C)
;

loop_
_space_group_symop_operation_xyz
'x, y, z'
'-x+1/2, y+1/2, -z+1/2'
'-x, -y, -z'
'x-1/2, -y-1/2, z-1/2'

loop_
_atom_site_label
_atom_site_type_symbol
_atom_site_fract_x
_atom_site_fract_y
_atom_site_fract_z
_atom_site_U_iso_or_equiv
_atom_site_adp_type
_atom_site_occupancy
_atom_site_site_symmetry_order
_atom_site_calc_flag
_atom_site_refinement_flags_posn
S1 S 0.52035(2) 0.29069(2) 0.78214(2) 0.01603(9) Uani 1 1 d .
O1 O 0.44265(7) 0.33996(8) 0.82083(6) 0.02049(18) Uani 1 1 d .
O2 O 0.61237(7) 0.23232(8) 0.84898(6) 0.02152(19) Uani 1 1 d .
N1 N 0.56725(8) 0.40224(9) 0.73236(7) 0.01715(19) Uani 1 1 d .
N2 N 0.49416(9) 0.68342(10) 0.95821(8) 0.0210(2) Uani 1 1 d .
H2 H 0.5253(14) 0.6801(16) 1.0233(14) 0.030(4) Uiso 1 1 d .
C1 C 0.45424(9) 0.19433(10) 0.68463(8) 0.0156(2) Uani 1 1 d .
C2 C 0.50690(9) 0.09301(11) 0.67114(9) 0.0185(2) Uani 1 1 d .
H2A H 0.5784 0.0772 0.7130 0.022 Uiso 1 1 calc R
C3 C 0.45290(10) 0.01533(11) 0.59517(9) 0.0207(2) Uani 1 1 d .
H3 H 0.4880 -0.0545 0.5854 0.025 Uiso 1 1 calc R
C4 C 0.34810(10) 0.03801(11) 0.53291(9) 0.0203(2) Uani 1 1 d .
C5 C 0.29708(10) 0.14071(11) 0.54865(9) 0.0208(2) Uani 1 1 d .
H5 H 0.2258 0.1571 0.5065 0.025 Uiso 1 1 calc R
C6 C 0.34886(9) 0.21879(10) 0.62462(9) 0.0187(2) Uani 1 1 d .
H6 H 0.3134 0.2876 0.6357 0.022 Uiso 1 1 calc R
C7 C 0.28982(11) -0.04818(13) 0.45212(11) 0.0298(3) Uani 1 1 d .
H7A H 0.3389 -0.1116 0.4488 0.045 Uiso 1 1 calc GR
H7B H 0.2636 -0.0070 0.3877 0.045 Uiso 1 1 calc GR
H7C H 0.2290 -0.0821 0.4673 0.045 Uiso 1 1 calc GR
C8 C 0.65620(9) 0.38872(10) 0.69891(9) 0.0178(2) Uani 1 1 d .
C9 C 0.73595(10) 0.30236(11) 0.72069(10) 0.0219(2) Uani 1 1 d .
H9 H 0.7364 0.2376 0.7633 0.026 Uiso 1 1 calc R
C10 C 0.81499(10) 0.31541(12) 0.67709(11) 0.0256(3) Uani 1 1 d .
H10 H 0.8706 0.2582 0.6903 0.031 Uiso 1 1 calc R
C11 C 0.81451(10) 0.41062(13) 0.61437(11) 0.0267(3) Uani 1 1 d .
H11 H 0.8696 0.4170 0.5859 0.032 Uiso 1 1 calc R
C12 C 0.73478(10) 0.49592(12) 0.59309(10) 0.0235(3) Uani 1 1 d .
H12 H 0.7347 0.5606 0.5504 0.028 Uiso 1 1 calc R
C13 C 0.65440(9) 0.48462(10) 0.63584(9) 0.0184(2) Uani 1 1 d .
C14 C 0.56187(9) 0.55648(10) 0.62834(8) 0.0180(2) Uani 1 1 d .
C15 C 0.53323(11) 0.66910(11) 0.57007(10) 0.0235(2) Uani 1 1 d .
H15A H 0.5893 0.7281 0.5990 0.035 Uiso 1 1 calc GR
H15B H 0.4647 0.6986 0.5727 0.035 Uiso 1 1 calc GR
H15C H 0.5269 0.6543 0.5004 0.035 Uiso 1 1 calc GR
C16 C 0.50923(9) 0.50547(10) 0.68475(8) 0.0169(2) Uani 1 1 d .
C17 C 0.41144(9) 0.55137(11) 0.70312(9) 0.0184(2) Uani 1 1 d .
H17A H 0.3657 0.4835 0.7065 0.022 Uiso 1 1 calc R
H17B H 0.3701 0.6007 0.6455 0.022 Uiso 1 1 calc R
C18 C 0.43458(9) 0.62353(10) 0.79740(9) 0.0178(2) Uani 1 1 d .
C19 C 0.39894(9) 0.74262(11) 0.80243(9) 0.0180(2) Uani 1 1 d .
C20 C 0.33922(10) 0.82427(11) 0.73120(10) 0.0217(2) Uani 1 1 d .
H20 H 0.3119 0.8035 0.6624 0.026 Uiso 1 1 calc R
C21 C 0.32046(11) 0.93557(12) 0.76229(10) 0.0248(3) Uani 1 1 d .
H21 H 0.2813 0.9919 0.7142 0.030 Uiso 1 1 calc R
C22 C 0.35854(10) 0.96638(11) 0.86402(10) 0.0250(3) Uani 1 1 d .
H22 H 0.3442 1.0432 0.8834 0.030 Uiso 1 1 calc R
C23 C 0.41628(10) 0.88759(11) 0.93650(10) 0.0218(2) Uani 1 1 d .
H23 H 0.4410 0.9082 1.0053 0.026 Uiso 1 1 calc R
C24 C 0.43684(9) 0.77648(11) 0.90436(9) 0.0187(2) Uani 1 1 d .
C25 C 0.49202(10) 0.59173(11) 0.89363(9) 0.0201(2) Uani 1 1 d .
H25 H 0.5256 0.5172 0.9131 0.024 Uiso 1 1 calc R

loop_
_atom_site_aniso_label
_atom_site_aniso_U_11
_atom_site_aniso_U_22
_atom_site_aniso_U_33
_atom_site_aniso_U_23
_atom_site_aniso_U_13
_atom_site_aniso_U_12
S1 0.01820(15) 0.01547(14) 0.01391(14) -0.00078(9) 0.00477(10) -0.00036(9)
O1 0.0243(4) 0.0204(4) 0.0192(4) -0.0018(3) 0.0105(3) -0.0003(3)
O2 0.0226(4) 0.0216(4) 0.0164(4) 0.0007(3) 0.0013(3) 0.0009(3)
N1 0.0173(4) 0.0150(4) 0.0201(5) -0.0002(4) 0.0076(4) 0.0005(3)
N2 0.0248(5) 0.0193(5) 0.0189(5) -0.0023(4) 0.0074(4) 0.0000(4)
C1 0.0183(5) 0.0148(5) 0.0135(5) -0.0005(4) 0.0051(4) -0.0018(4)
C2 0.0175(5) 0.0189(5) 0.0186(5) 0.0001(4) 0.0056(4) 0.0011(4)
C3 0.0226(6) 0.0186(5) 0.0219(6) -0.0033(4) 0.0088(5) 0.0009(4)
C4 0.0225(6) 0.0212(6) 0.0174(5) -0.0024(4) 0.0068(4) -0.0035(4)
C5 0.0189(5) 0.0222(6) 0.0185(5) 0.0010(4) 0.0026(4) -0.0001(4)
C6 0.0192(5) 0.0166(5) 0.0193(5) 0.0011(4) 0.0054(4) 0.0014(4)
C7 0.0273(6) 0.0310(7) 0.0273(6) -0.0114(5) 0.0045(5) -0.0042(5)
C8 0.0160(5) 0.0181(5) 0.0191(5) -0.0049(4) 0.0057(4) -0.0025(4)
C9 0.0181(5) 0.0194(5) 0.0273(6) -0.0030(5) 0.0067(5) -0.0002(4)
C10 0.0178(5) 0.0247(6) 0.0345(7) -0.0070(5) 0.0090(5) 0.0004(5)
C11 0.0217(6) 0.0288(7) 0.0339(7) -0.0082(5) 0.0150(5) -0.0050(5)
C12 0.0247(6) 0.0227(6) 0.0262(6) -0.0047(5) 0.0125(5) -0.0056(5)
C13 0.0192(5) 0.0170(5) 0.0190(5) -0.0055(4) 0.0065(4) -0.0029(4)
C14 0.0205(5) 0.0161(5) 0.0173(5) -0.0033(4) 0.0065(4) -0.0011(4)
C15 0.0282(6) 0.0193(6) 0.0234(6) 0.0020(5) 0.0095(5) -0.0001(5)
C16 0.0183(5) 0.0148(5) 0.0166(5) -0.0024(4) 0.0046(4) 0.0001(4)
C17 0.0186(5) 0.0175(5) 0.0191(5) -0.0009(4) 0.0065(4) 0.0014(4)
C18 0.0176(5) 0.0172(5) 0.0206(5) -0.0013(4) 0.0089(4) 0.0000(4)
C19 0.0170(5) 0.0179(5) 0.0221(5) -0.0005(4) 0.0106(4) -0.0007(4)
C20 0.0223(5) 0.0227(6) 0.0235(6) 0.0025(5) 0.0122(5) 0.0025(5)
C21 0.0262(6) 0.0215(6) 0.0311(6) 0.0063(5) 0.0152(5) 0.0050(5)
C22 0.0260(6) 0.0181(6) 0.0358(7) -0.0023(5) 0.0170(5) 0.0001(5)
C23 0.0226(5) 0.0197(6) 0.0268(6) -0.0050(5) 0.0129(5) -0.0031(4)
C24 0.0181(5) 0.0182(5) 0.0223(6) -0.0011(4) 0.0102(4) -0.0013(4)
C25 0.0219(5) 0.0172(5) 0.0213(6) -0.0024(4) 0.0075(4) 0.0005(4)

loop_
_atom_type_symbol
_atom_type_description
_atom_type_scat_dispersion_real
_atom_type_scat_dispersion_imag
_atom_type_scat_source
C C 0.0033 0.0016 'International Tables Vol C Tables 4.2.6.8 and 6.1.1.4'
H H 0.0000 0.0000 'International Tables Vol C Tables 4.2.6.8 and 6.1.1.4'
N N 0.0061 0.0033 'International Tables Vol C Tables 4.2.6.8 and 6.1.1.4'
O O 0.0106 0.0060 'International Tables Vol C Tables 4.2.6.8 and 6.1.1.4'
S S 0.1246 0.1234 'International Tables Vol C Tables 4.2.6.8 and 6.1.1.4'

loop_
_geom_angle_atom_site_label_1
_geom_angle_atom_site_label_2
_geom_angle_atom_site_label_3
_geom_angle
O1 S1 N1 106.72(5)
O1 S1 C1 108.34(6)
O2 S1 O1 119.08(6)
O2 S1 N1 106.01(6)
O2 S1 C1 108.97(6)
N1 S1 C1 107.11(5)
C8 N1 S1 122.10(8)
C8 N1 C16 107.59(9)
C16 N1 S1 126.82(8)
C24 N2 H2 126.6(12)
C24 N2 C25 108.85(11)
C25 N2 H2 124.5(12)
C2 C1 S1 118.95(9)
C2 C1 C6 121.65(11)
C6 C1 S1 119.36(9)
C1 C2 H2A 120.7
C3 C2 C1 118.64(11)
C3 C2 H2A 120.7
C2 C3 H3 119.4
C2 C3 C4 121.16(11)
C4 C3 H3 119.4
C3 C4 C5 118.82(11)
C3 C4 C7 120.56(12)
C5 C4 C7 120.59(11)
C4 C5 H5 119.5
C6 C5 C4 121.05(11)
C6 C5 H5 119.5
C1 C6 H6 120.7
C5 C6 C1 118.66(11)
C5 C6 H6 120.7
C4 C7 H7A 109.5
C4 C7 H7B 109.5
C4 C7 H7C 109.5
H7A C7 H7B 109.5
H7A C7 H7C 109.5
H7B C7 H7C 109.5
C9 C8 N1 130.77(11)
C9 C8 C13 122.11(11)
C13 C8 N1 107.11(10)
C8 C9 H9 121.5
C10 C9 C8 116.99(12)
C10 C9 H9 121.5
C9 C10 H10 119.2
C9 C10 C11 121.59(12)
C11 C10 H10 119.2
C10 C11 H11 119.5
C12 C11 C10 120.97(12)
C12 C11 H11 119.5
C11 C12 H12 120.7
C11 C12 C13 118.50(12)
C13 C12 H12 120.7
C8 C13 C14 108.24(10)
C12 C13 C8 119.84(11)
C12 C13 C14 131.92(12)
C13 C14 C15 124.73(11)
C16 C14 C13 108.06(11)
C16 C14 C15 127.18(11)
C14 C15 H15A 109.5
C14 C15 H15B 109.5
C14 C15 H15C 109.5
H15A C15 H15B 109.5
H15A C15 H15C 109.5
H15B C15 H15C 109.5
N1 C16 C17 123.79(10)
C14 C16 N1 108.94(10)
C14 C16 C17 127.10(11)
C16 C17 H17A 108.6
C16 C17 H17B 108.6
C16 C17 C18 114.48(10)
H17A C17 H17B 107.6
C18 C17 H17A 108.6
C18 C17 H17B 108.6
C19 C18 C17 125.42(11)
C25 C18 C17 128.48(11)
C25 C18 C19 106.10(10)
C20 C19 C18 134.16(12)
C20 C19 C24 118.64(11)
C24 C19 C18 107.20(10)
C19 C20 H20 120.4
C21 C20 C19 119.16(12)
C21 C20 H20 120.4
C20 C21 H21 119.5
C20 C21 C22 120.91(12)
C22 C21 H21 119.5
C21 C22 H22 119.2
C23 C22 C21 121.54(12)
C23 C22 H22 119.2
C22 C23 H23 121.4
C22 C23 C24 117.20(12)
C24 C23 H23 121.4
N2 C24 C19 107.55(10)
N2 C24 C23 129.91(12)
C23 C24 C19 122.53(11)
N2 C25 H25 124.9
C18 C25 N2 110.29(11)
C18 C25 H25 124.9

loop_
_geom_bond_atom_site_label_1
_geom_bond_atom_site_label_2
_geom_bond_distance
S1 O1 1.4339(9)
S1 O2 1.4287(9)
S1 N1 1.6664(11)
S1 C1 1.7480(12)
N1 C8 1.4204(15)
N1 C16 1.4354(15)
N2 H2 0.877(18)
N2 C24 1.3703(16)
N2 C25 1.3793(16)
C1 C2 1.3885(16)
C1 C6 1.3954(16)
C2 H2A 0.9500
C2 C3 1.3884(17)
C3 H3 0.9500
C3 C4 1.3947(17)
C4 C5 1.3997(18)
C4 C7 1.5054(17)
C5 H5 0.9500
C5 C6 1.3842(17)
C6 H6 0.9500
C7 H7A 0.9800
C7 H7B 0.9800
C7 H7C 0.9800
C8 C9 1.3947(17)
C8 C13 1.4026(17)
C9 H9 0.9500
C9 C10 1.3935(18)
C10 H10 0.9500
C10 C11 1.397(2)
C11 H11 0.9500
C11 C12 1.3863(19)
C12 H12 0.9500
C12 C13 1.3992(17)
C13 C14 1.4444(16)
C14 C15 1.4969(17)
C14 C16 1.3569(16)
C15 H15A 0.9800
C15 H15B 0.9800
C15 H15C 0.9800
C16 C17 1.4984(16)
C17 H17A 0.9900
C17 H17B 0.9900
C17 C18 1.5096(16)
C18 C19 1.4373(16)
C18 C25 1.3696(17)
C19 C20 1.4009(17)
C19 C24 1.4165(17)
C20 H20 0.9500
C20 C21 1.3846(18)
C21 H21 0.9500
C21 C22 1.405(2)
C22 H22 0.9500
C22 C23 1.3814(19)
C23 H23 0.9500
C23 C24 1.3954(17)
C25 H25 0.9500

loop_
_geom_hbond_atom_site_label_D
_geom_hbond_atom_site_label_H
_geom_hbond_atom_site_label_A
_geom_hbond_distance_DH
_geom_hbond_distance_HA
_geom_hbond_distance_DA
_geom_hbond_angle_DHA
_geom_hbond_site_symmetry_A
N2 H2 O1 0.877(18) 2.123(19) 2.9766(16) 164.2(16) 3_667

loop_
_geom_torsion_atom_site_label_1
_geom_torsion_atom_site_label_2
_geom_torsion_atom_site_label_3
_geom_torsion_atom_site_label_4
_geom_torsion
S1 N1 C8 C9 -18.46(17)
S1 N1 C8 C13 162.66(8)
S1 N1 C16 C14 -161.64(9)
S1 N1 C16 C17 22.74(16)
S1 C1 C2 C3 178.36(9)
S1 C1 C6 C5 -179.06(9)
O1 S1 N1 C8 171.33(9)
O1 S1 N1 C16 -32.44(11)
O1 S1 C1 C2 -145.08(9)
O1 S1 C1 C6 32.69(11)
O2 S1 N1 C8 43.43(10)
O2 S1 N1 C16 -160.33(9)
O2 S1 C1 C2 -14.13(11)
O2 S1 C1 C6 163.64(9)
N1 S1 C1 C2 100.13(10)
N1 S1 C1 C6 -82.10(10)
N1 C8 C9 C10 -178.53(12)
N1 C8 C13 C12 178.66(10)
N1 C8 C13 C14 -1.42(12)
N1 C16 C17 C18 80.51(14)
C1 S1 N1 C8 -72.81(10)
C1 S1 N1 C16 83.42(11)
C1 C2 C3 C4 0.32(18)
C2 C1 C6 C5 -1.35(18)
C2 C3 C4 C5 -0.55(18)
C2 C3 C4 C7 -178.82(12)
C3 C4 C5 C6 -0.19(19)
C4 C5 C6 C1 1.11(18)
C6 C1 C2 C3 0.64(18)
C7 C4 C5 C6 178.08(12)
C8 N1 C16 C14 -2.63(13)
C8 N1 C16 C17 -178.24(10)
C8 C9 C10 C11 -0.01(19)
C8 C13 C14 C15 178.20(11)
C8 C13 C14 C16 -0.20(13)
C9 C8 C13 C12 -0.34(18)
C9 C8 C13 C14 179.58(11)
C9 C10 C11 C12 -0.1(2)
C10 C11 C12 C13 -0.05(19)
C11 C12 C13 C8 0.25(18)
C11 C12 C13 C14 -179.65(12)
C12 C13 C14 C15 -1.9(2)
C12 C13 C14 C16 179.71(12)
C13 C8 C9 C10 0.21(18)
C13 C14 C16 N1 1.73(13)
C13 C14 C16 C17 177.17(11)
C14 C16 C17 C18 -94.30(14)
C15 C14 C16 N1 -176.62(11)
C15 C14 C16 C17 -1.2(2)
C16 N1 C8 C9 -178.67(12)
C16 N1 C8 C13 2.44(12)
C16 C17 C18 C19 123.67(12)
C16 C17 C18 C25 -56.27(17)
C17 C18 C19 C20 -0.9(2)
C17 C18 C19 C24 179.35(11)
C17 C18 C25 N2 -179.92(11)
C18 C19 C20 C21 -178.79(12)
C18 C19 C24 N2 1.01(13)
C18 C19 C24 C23 -179.74(11)
C19 C18 C25 N2 0.13(14)
C19 C20 C21 C22 -1.32(19)
C20 C19 C24 N2 -178.77(10)
C20 C19 C24 C23 0.49(17)
C20 C21 C22 C23 0.3(2)
C21 C22 C23 C24 1.02(18)
C22 C23 C24 N2 177.63(12)
C22 C23 C24 C19 -1.44(18)
C24 N2 C25 C18 0.51(14)
C24 C19 C20 C21 0.91(17)
C25 N2 C24 C19 -0.94(13)
C25 N2 C24 C23 179.88(12)
C25 C18 C19 C20 179.03(13)
C25 C18 C19 C24 -0.69(13)
